data_4315562
loop_
_publ_author_name
'Sunanda Biswas'
'Iris M. Oppel'
'Holger F. Bettinger'

_publ_contact_author
;
        H. F. Bettinger
        Institut f\"ur Organische Chemie 
        Universit\"at T\"ubingen
        Auf der Morgenstelle 18
        72076 T\"ubingen
        Bundesrepublik Deutschland
;
_publ_contact_author_email holger.bettinger@uni-tuebingen.de
_publ_contact_author_fax '049 7071 295244'
_publ_contact_author_phone '049 7071 2972072'
_publ_section_title
;
 Synthesis and Structural Characterization of 9-Azido-9-Borafluorene:
 Monomer and Cyclotrimer of a Borole Azide
;
_journal_name_full 'Inorganic Chemistry'
_journal_page_first 4499
_journal_page_last 4506
_journal_paper_doi 10.1021/ic902436s
_journal_volume 49
_journal_year 2010
_chemical_formula_sum 'C36 H24 B2'
_chemical_formula_weight 478.17
_chemical_name_systematic
; 
 ? 
;
_space_group_IT_number 14
_symmetry_cell_setting monoclinic
_symmetry_space_group_name_Hall '-P 2ybc'
_symmetry_space_group_name_H-M 'P 1 21/c 1'
_atom_sites_solution_hydrogens geom
_atom_sites_solution_primary direct
_atom_sites_solution_secondary difmap
_audit_creation_method SHELXL-97
_cell_angle_alpha 90.00
_cell_angle_beta 103.205(9)
_cell_angle_gamma 90.00
_cell_formula_units_Z 4
_cell_length_a 17.6344(17)
_cell_length_b 10.2537(9)
_cell_length_c 14.1172(13)
_cell_measurement_reflns_used 8076
_cell_measurement_temperature 108(2)
_cell_measurement_theta_max 28.9
_cell_measurement_theta_min 2.93
_cell_volume 2485.1(4)
_computing_cell_refinement 'CrysAlis RED Oxford diffraction'
_computing_data_collection 'CrysAlis CCD Oxford diffraction'
_computing_data_reduction 'CrysAlis RED Oxford diffraction'
_computing_molecular_graphics SHELXL-97
_computing_publication_material SHELXL-97
_computing_structure_refinement 'SHELXL-97 (Sheldrick, 1997)'
_computing_structure_solution 'SHELXS-97 (Sheldrick, 1990)'
_diffrn_ambient_temperature 108(2)
_diffrn_detector_area_resol_mean 8.4171
_diffrn_measured_fraction_theta_full 0.998
_diffrn_measured_fraction_theta_max 0.998
_diffrn_measurement_device_type 'Xcalibur^TM^2, Oxford Diffraction'
_diffrn_measurement_method '727 frames in \w and 35 sec'
_diffrn_radiation_monochromator graphite
_diffrn_radiation_source 'Enhance (Mo) X-ray Source'
_diffrn_radiation_type MoK\a
_diffrn_radiation_wavelength 0.71073
_diffrn_reflns_av_R_equivalents 0.1124
_diffrn_reflns_av_sigmaI/netI 0.0612
_diffrn_reflns_limit_h_max 20
_diffrn_reflns_limit_h_min -21
_diffrn_reflns_limit_k_max 12
_diffrn_reflns_limit_k_min -12
_diffrn_reflns_limit_l_max 16
_diffrn_reflns_limit_l_min -16
_diffrn_reflns_number 27172
_diffrn_reflns_theta_full 25.25
_diffrn_reflns_theta_max 25.25
_diffrn_reflns_theta_min 2.96
_exptl_absorpt_coefficient_mu 0.071
_exptl_absorpt_correction_type none
_exptl_crystal_colour orange
_exptl_crystal_density_diffrn 1.278
_exptl_crystal_density_method 'not measured'
_exptl_crystal_description prism
_exptl_crystal_F_000 1000
_exptl_crystal_size_max 0.27
_exptl_crystal_size_mid 0.24
_exptl_crystal_size_min 0.18
_refine_diff_density_max 0.227
_refine_diff_density_min -0.229
_refine_diff_density_rms 0.058
_refine_ls_extinction_method none
_refine_ls_goodness_of_fit_ref 1.133
_refine_ls_hydrogen_treatment constr
_refine_ls_matrix_type full
_refine_ls_number_parameters 343
_refine_ls_number_reflns 4498
_refine_ls_number_restraints 0
_refine_ls_restrained_S_all 1.133
_refine_ls_R_factor_all 0.1014
_refine_ls_R_factor_gt 0.0797
_refine_ls_shift/su_max 0.000
_refine_ls_shift/su_mean 0.000
_refine_ls_structure_factor_coef Fsqd
_refine_ls_weighting_details 'calc w=1/[\s^2^(Fo^2^)+(0.0340P)^2^+4.0855P] where P=(Fo^2^+2Fc^2^)/3'
_refine_ls_weighting_scheme calc
_refine_ls_wR_factor_gt 0.1691
_refine_ls_wR_factor_ref 0.1749
_reflns_number_gt 3285
_reflns_number_total 4498
_reflns_threshold_expression >2sigma(I)
_cod_data_source_file ic902436s_si_001_2.cif
_cod_data_source_block compound-1b
_cod_database_code 4315562

loop_
_symmetry_equiv_pos_as_xyz
'x, y, z'
'-x, y+1/2, -z+1/2'
'-x, -y, -z'
'x, -y-1/2, z-1/2'

loop_
_atom_site_label
_atom_site_type_symbol
_atom_site_fract_x
_atom_site_fract_y
_atom_site_fract_z
_atom_site_U_iso_or_equiv
_atom_site_adp_type
_atom_site_occupancy
_atom_site_symmetry_multiplicity
_atom_site_calc_flag
_atom_site_refinement_flags
_atom_site_disorder_assembly
_atom_site_disorder_group
C1 C 0.41900(18) 0.6624(3) 0.4194(2) 0.0242(8) Uani 1 1 d . . .
C2 C 0.36262(19) 0.6944(3) 0.4725(2) 0.0236(7) Uani 1 1 d . . .
C3 C 0.38168(19) 0.7928(3) 0.5432(2) 0.0266(8) Uani 1 1 d . . .
H3 H 0.3442 0.8167 0.5789 0.032 Uiso 1 1 calc R . .
C4 C 0.4521(2) 0.8560(4) 0.5631(3) 0.0333(9) Uani 1 1 d . . .
H4 H 0.4630 0.9217 0.6117 0.040 Uiso 1 1 calc R . .
C5 C 0.5075(2) 0.8223(4) 0.5111(3) 0.0360(9) Uani 1 1 d . . .
H5 H 0.5567 0.8650 0.5237 0.043 Uiso 1 1 calc R . .
C6 C 0.4903(2) 0.7262(4) 0.4407(2) 0.0317(9) Uani 1 1 d . . .
H6 H 0.5284 0.7031 0.4059 0.038 Uiso 1 1 calc R . .
C7 C 0.33165(19) 0.5624(3) 0.2700(2) 0.0253(8) Uani 1 1 d . . .
C8 C 0.3199(2) 0.4615(4) 0.2012(2) 0.0285(8) Uani 1 1 d . . .
H8 H 0.2715 0.4567 0.1548 0.034 Uiso 1 1 calc R . .
C9 C 0.3759(2) 0.3691(4) 0.1985(2) 0.0337(9) Uani 1 1 d . . .
H9 H 0.3663 0.3021 0.1508 0.040 Uiso 1 1 calc R . .
C10 C 0.4466(2) 0.3746(4) 0.2660(2) 0.0339(9) Uani 1 1 d . . .
H10 H 0.4859 0.3122 0.2638 0.041 Uiso 1 1 calc R . .
C11 C 0.4598(2) 0.4706(4) 0.3361(2) 0.0325(9) Uani 1 1 d . . .
H11 H 0.5081 0.4726 0.3828 0.039 Uiso 1 1 calc R . .
C12 C 0.40328(19) 0.5651(3) 0.3399(2) 0.0245(8) Uani 1 1 d . . .
C13 C 0.1848(2) 0.8269(3) 0.4698(2) 0.0255(8) Uani 1 1 d . . .
H13 H 0.2235 0.8922 0.4732 0.031 Uiso 1 1 calc R . .
C14 C 0.10717(19) 0.8627(4) 0.4644(2) 0.0277(8) Uani 1 1 d . . .
H14 H 0.0932 0.9521 0.4654 0.033 Uiso 1 1 calc R . .
C15 C 0.0511(2) 0.7668(4) 0.4576(2) 0.0296(8) Uani 1 1 d . . .
H15 H -0.0016 0.7912 0.4529 0.035 Uiso 1 1 calc R . .
C16 C 0.07028(19) 0.6353(4) 0.4575(2) 0.0280(8) Uani 1 1 d . . .
H16 H 0.0312 0.5702 0.4523 0.034 Uiso 1 1 calc R . .
C16A C 0.14741(19) 0.6008(3) 0.4650(2) 0.0234(7) Uani 1 1 d . . .
C16B C 0.18083(19) 0.4681(3) 0.4641(2) 0.0235(8) Uani 1 1 d . . .
C17 C 0.1453(2) 0.3496(4) 0.4655(2) 0.0289(8) Uani 1 1 d . . .
H17 H 0.0918 0.3450 0.4672 0.035 Uiso 1 1 calc R . .
C18 C 0.1882(2) 0.2361(4) 0.4643(3) 0.0335(9) Uani 1 1 d . . .
H18 H 0.1641 0.1536 0.4663 0.040 Uiso 1 1 calc R . .
C19 C 0.2658(2) 0.2425(4) 0.4602(2) 0.0314(8) Uani 1 1 d . . .
H19 H 0.2944 0.1645 0.4579 0.038 Uiso 1 1 calc R . .
C20 C 0.30185(19) 0.3628(4) 0.4594(2) 0.0280(8) Uani 1 1 d . . .
H20 H 0.3553 0.3665 0.4573 0.034 Uiso 1 1 calc R . .
C20A C 0.26073(18) 0.4777(3) 0.4617(2) 0.0228(7) Uani 1 1 d . . .
B21 B 0.2829(2) 0.6254(4) 0.4662(2) 0.0230(8) Uani 1 1 d . . .
C21A C 0.20501(18) 0.6968(3) 0.4700(2) 0.0222(7) Uani 1 1 d . . .
C22 C 0.3332(2) 0.9088(4) 0.2668(3) 0.0357(9) Uani 1 1 d . . .
H22 H 0.3854 0.8781 0.2843 0.043 Uiso 1 1 calc R . .
C23 C 0.3186(3) 1.0412(4) 0.2552(3) 0.0420(10) Uani 1 1 d . . .
H23 H 0.3609 1.1010 0.2646 0.050 Uiso 1 1 calc R . .
C24 C 0.2431(3) 1.0869(4) 0.2300(3) 0.0459(11) Uani 1 1 d . . .
H24 H 0.2338 1.1780 0.2221 0.055 Uiso 1 1 calc R . .
C25 C 0.1807(2) 1.0017(4) 0.2162(3) 0.0377(10) Uani 1 1 d . . .
H25 H 0.1288 1.0336 0.1994 0.045 Uiso 1 1 calc R . .
C25A C 0.1950(2) 0.8698(4) 0.2273(2) 0.0305(8) Uani 1 1 d . . .
C25B C 0.1382(2) 0.7607(4) 0.2151(2) 0.0280(8) Uani 1 1 d . . .
C26 C 0.0581(2) 0.7670(4) 0.1948(2) 0.0357(9) Uani 1 1 d . . .
H26 H 0.0321 0.8488 0.1858 0.043 Uiso 1 1 calc R . .
C27 C 0.0157(2) 0.6506(4) 0.1878(2) 0.0385(10) Uani 1 1 d . . .
H27 H -0.0396 0.6537 0.1740 0.046 Uiso 1 1 calc R . .
C28 C 0.0531(2) 0.5313(4) 0.2005(2) 0.0351(9) Uani 1 1 d . . .
H28 H 0.0234 0.4532 0.1950 0.042 Uiso 1 1 calc R . .
C29 C 0.1341(2) 0.5250(4) 0.2214(2) 0.0293(8) Uani 1 1 d . . .
H29 H 0.1596 0.4429 0.2305 0.035 Uiso 1 1 calc R . .
C29A C 0.1774(2) 0.6396(4) 0.2290(2) 0.0278(8) Uani 1 1 d . . .
B30 B 0.2670(2) 0.6678(4) 0.2560(3) 0.0260(9) Uani 1 1 d . . .
C30A C 0.2718(2) 0.8205(4) 0.2529(2) 0.0276(8) Uani 1 1 d . . .

loop_
_atom_site_aniso_label
_atom_site_aniso_U_11
_atom_site_aniso_U_22
_atom_site_aniso_U_33
_atom_site_aniso_U_23
_atom_site_aniso_U_13
_atom_site_aniso_U_12
C1 0.0197(16) 0.033(2) 0.0209(16) 0.0101(15) 0.0075(13) 0.0026(15)
C2 0.0231(17) 0.0290(19) 0.0186(16) 0.0020(14) 0.0044(13) 0.0028(15)
C3 0.0239(18) 0.0293(19) 0.0274(18) 0.0011(15) 0.0079(14) -0.0003(15)
C4 0.032(2) 0.029(2) 0.038(2) 0.0003(17) 0.0045(16) -0.0043(17)
C5 0.0246(19) 0.034(2) 0.050(2) 0.0138(19) 0.0099(17) -0.0022(17)
C6 0.0274(19) 0.038(2) 0.0313(19) 0.0128(17) 0.0105(15) 0.0065(17)
C7 0.0275(18) 0.032(2) 0.0188(16) 0.0050(15) 0.0110(14) 0.0031(16)
C8 0.0330(19) 0.034(2) 0.0191(17) 0.0032(15) 0.0078(14) 0.0063(17)
C9 0.041(2) 0.042(2) 0.0206(17) 0.0006(16) 0.0126(15) 0.0097(19)
C10 0.038(2) 0.041(2) 0.0270(19) 0.0038(17) 0.0152(16) 0.0149(18)
C11 0.0265(18) 0.050(2) 0.0224(17) 0.0096(17) 0.0091(14) 0.0097(18)
C12 0.0235(17) 0.033(2) 0.0206(17) 0.0049(15) 0.0126(13) 0.0029(15)
C13 0.0301(19) 0.028(2) 0.0190(17) 0.0003(14) 0.0073(14) -0.0009(16)
C14 0.0308(19) 0.033(2) 0.0206(17) 0.0019(15) 0.0086(14) 0.0040(17)
C15 0.0242(18) 0.039(2) 0.0286(18) 0.0058(16) 0.0119(14) 0.0068(17)
C16 0.0226(17) 0.037(2) 0.0266(18) 0.0036(16) 0.0098(14) -0.0023(16)
C16A 0.0250(17) 0.0308(19) 0.0158(16) 0.0035(14) 0.0072(13) -0.0012(15)
C16B 0.0250(18) 0.031(2) 0.0142(16) 0.0017(14) 0.0038(13) -0.0016(16)
C17 0.0235(17) 0.033(2) 0.0295(19) 0.0021(16) 0.0057(14) -0.0022(17)
C18 0.033(2) 0.029(2) 0.037(2) 0.0025(17) 0.0038(16) -0.0037(17)
C19 0.033(2) 0.029(2) 0.0301(19) 0.0016(16) 0.0033(15) -0.0001(17)
C20 0.0237(18) 0.037(2) 0.0224(17) 0.0013(16) 0.0042(13) 0.0036(16)
C20A 0.0248(18) 0.029(2) 0.0156(15) 0.0004(14) 0.0063(13) -0.0013(15)
B21 0.0266(19) 0.032(2) 0.0103(16) 0.0020(16) 0.0049(14) -0.0001(18)
C21A 0.0243(17) 0.0290(19) 0.0146(16) -0.0012(13) 0.0069(13) -0.0014(15)
C22 0.038(2) 0.042(2) 0.0265(19) 0.0040(17) 0.0053(16) 0.0064(19)
C23 0.055(3) 0.034(2) 0.032(2) 0.0010(18) -0.0012(18) 0.002(2)
C24 0.070(3) 0.034(2) 0.030(2) 0.0017(18) 0.001(2) 0.012(2)
C25 0.050(2) 0.035(2) 0.0252(19) -0.0047(16) 0.0022(17) 0.015(2)
C25A 0.041(2) 0.038(2) 0.0121(16) -0.0018(15) 0.0074(14) 0.0092(18)
C25B 0.034(2) 0.037(2) 0.0140(15) -0.0019(15) 0.0066(14) 0.0034(17)
C26 0.035(2) 0.048(3) 0.0231(18) -0.0048(17) 0.0053(15) 0.0129(19)
C27 0.0263(19) 0.065(3) 0.0234(18) -0.0028(19) 0.0030(14) 0.002(2)
C28 0.030(2) 0.053(3) 0.0210(18) -0.0031(17) 0.0047(15) -0.0108(19)
C29 0.034(2) 0.035(2) 0.0186(17) -0.0008(15) 0.0046(14) -0.0002(17)
C29A 0.0308(19) 0.037(2) 0.0159(16) -0.0001(15) 0.0055(14) 0.0071(17)
B30 0.032(2) 0.035(2) 0.0130(18) 0.0015(16) 0.0083(15) 0.0036(18)
C30A 0.035(2) 0.030(2) 0.0176(17) 0.0029(14) 0.0066(14) 0.0077(17)

loop_
_atom_type_symbol
_atom_type_description
_atom_type_scat_dispersion_real
_atom_type_scat_dispersion_imag
_atom_type_scat_source
C C 0.0033 0.0016 'International Tables Vol C Tables 4.2.6.8 and 6.1.1.4'
H H 0.0000 0.0000 'International Tables Vol C Tables 4.2.6.8 and 6.1.1.4'
B B 0.0013 0.0007 'International Tables Vol C Tables 4.2.6.8 and 6.1.1.4'

loop_
_geom_angle_atom_site_label_1
_geom_angle_atom_site_label_2
_geom_angle_atom_site_label_3
_geom_angle
_geom_angle_site_symmetry_1
_geom_angle_site_symmetry_3
_geom_angle_publ_flag
C6 C1 C2 119.2(3) . . ?
C6 C1 C12 119.1(3) . . ?
C2 C1 C12 121.8(3) . . ?
C3 C2 C1 117.4(3) . . ?
C3 C2 B21 115.7(3) . . ?
C1 C2 B21 126.8(3) . . ?
C4 C3 C2 122.8(3) . . ?
C3 C4 C5 119.2(3) . . ?
C6 C5 C4 119.3(3) . . ?
C5 C6 C1 122.1(3) . . ?
C8 C7 C12 117.7(3) . . ?
C8 C7 B30 116.0(3) . . ?
C12 C7 B30 126.1(3) . . ?
C9 C8 C7 122.2(3) . . ?
C8 C9 C10 119.5(4) . . ?
C11 C10 C9 120.1(3) . . ?
C10 C11 C12 121.1(3) . . ?
C11 C12 C7 119.3(3) . . ?
C11 C12 C1 118.9(3) . . ?
C7 C12 C1 121.7(3) . . ?
C21A C13 C14 120.1(3) . . ?
C15 C14 C13 119.4(3) . . ?
C14 C15 C16 121.3(3) . . ?
C16A C16 C15 118.8(3) . . ?
C16 C16A C21A 120.7(3) . . ?
C16 C16A C16B 128.2(3) . . ?
C21A C16A C16B 111.0(3) . . ?
C17 C16B C20A 121.4(3) . . ?
C17 C16B C16A 129.0(3) . . ?
C20A C16B C16A 109.6(3) . . ?
C16B C17 C18 119.4(3) . . ?
C19 C18 C17 120.4(4) . . ?
C18 C19 C20 120.1(4) . . ?
C20A C20 C19 120.7(3) . . ?
C20 C20A C16B 117.9(3) . . ?
C20 C20A B21 134.1(3) . . ?
C16B C20A B21 107.9(3) . . ?
C2 B21 C20A 131.1(3) . . ?
C2 B21 C21A 124.8(3) . . ?
C20A B21 C21A 103.9(3) . . ?
C13 C21A C16A 119.6(3) . . ?
C13 C21A B21 132.8(3) . . ?
C16A C21A B21 107.5(3) . . ?
C23 C22 C30A 120.3(4) . . ?
C24 C23 C22 120.4(4) . . ?
C23 C24 C25 120.7(4) . . ?
C25A C25 C24 119.0(4) . . ?
C25 C25A C30A 121.4(4) . . ?
C25 C25A C25B 128.6(3) . . ?
C30A C25A C25B 110.0(3) . . ?
C26 C25B C29A 121.1(4) . . ?
C26 C25B C25A 128.4(3) . . ?
C29A C25B C25A 110.4(3) . . ?
C25B C26 C27 118.7(4) . . ?
C28 C27 C26 121.0(3) . . ?
C27 C28 C29 120.3(4) . . ?
C29A C29 C28 119.8(4) . . ?
C29 C29A C25B 119.2(3) . . ?
C29 C29A B30 132.9(3) . . ?
C25B C29A B30 107.8(3) . . ?
C7 B30 C29A 125.0(3) . . ?
C7 B30 C30A 131.0(3) . . ?
C29A B30 C30A 103.7(3) . . ?
C22 C30A C25A 118.2(3) . . ?
C22 C30A B30 133.7(3) . . ?
C25A C30A B30 108.0(3) . . ?

loop_
_geom_bond_atom_site_label_1
_geom_bond_atom_site_label_2
_geom_bond_distance
_geom_bond_site_symmetry_2
_geom_bond_publ_flag
C1 C6 1.387(5) . ?
C1 C2 1.414(4) . ?
C1 C12 1.480(5) . ?
C2 C3 1.405(5) . ?
C2 B21 1.558(5) . ?
C3 C4 1.372(5) . ?
C4 C5 1.393(5) . ?
C5 C6 1.383(5) . ?
C7 C8 1.402(5) . ?
C7 C12 1.415(5) . ?
C7 B30 1.551(5) . ?
C8 C9 1.376(5) . ?
C9 C10 1.385(5) . ?
C10 C11 1.378(5) . ?
C11 C12 1.400(5) . ?
C13 C21A 1.380(5) . ?
C13 C14 1.402(5) . ?
C14 C15 1.382(5) . ?
C15 C16 1.390(5) . ?
C16 C16A 1.386(5) . ?
C16A C21A 1.405(5) . ?
C16A C16B 1.485(5) . ?
C16B C17 1.369(5) . ?
C16B C20A 1.421(4) . ?
C17 C18 1.391(5) . ?
C18 C19 1.383(5) . ?
C19 C20 1.389(5) . ?
C20 C20A 1.387(5) . ?
C20A B21 1.562(5) . ?
B21 C21A 1.569(5) . ?
C22 C23 1.385(6) . ?
C22 C30A 1.390(5) . ?
C23 C24 1.380(6) . ?
C24 C25 1.384(6) . ?
C25 C25A 1.378(5) . ?
C25A C30A 1.413(5) . ?
C25A C25B 1.486(5) . ?
C25B C26 1.377(5) . ?
C25B C29A 1.414(5) . ?
C26 C27 1.400(6) . ?
C27 C28 1.382(6) . ?
C28 C29 1.393(5) . ?
C29 C29A 1.392(5) . ?
C29A B30 1.565(5) . ?
B30 C30A 1.569(6) . ?

loop_
_geom_torsion_atom_site_label_1
_geom_torsion_atom_site_label_2
_geom_torsion_atom_site_label_3
_geom_torsion_atom_site_label_4
_geom_torsion
_geom_torsion_site_symmetry_1
_geom_torsion_site_symmetry_2
_geom_torsion_site_symmetry_3
_geom_torsion_site_symmetry_4
_geom_torsion_publ_flag
C6 C1 C2 C3 1.5(5) . . . . ?
C12 C1 C2 C3 -176.8(3) . . . . ?
C6 C1 C2 B21 -173.9(3) . . . . ?
C12 C1 C2 B21 7.8(5) . . . . ?
C1 C2 C3 C4 -1.0(5) . . . . ?
B21 C2 C3 C4 174.9(3) . . . . ?
C2 C3 C4 C5 0.3(5) . . . . ?
C3 C4 C5 C6 0.0(5) . . . . ?
C4 C5 C6 C1 0.6(5) . . . . ?
C2 C1 C6 C5 -1.3(5) . . . . ?
C12 C1 C6 C5 177.0(3) . . . . ?
C12 C7 C8 C9 -1.8(5) . . . . ?
B30 C7 C8 C9 173.0(3) . . . . ?
C7 C8 C9 C10 0.3(5) . . . . ?
C8 C9 C10 C11 1.2(5) . . . . ?
C9 C10 C11 C12 -1.1(5) . . . . ?
C10 C11 C12 C7 -0.4(5) . . . . ?
C10 C11 C12 C1 177.2(3) . . . . ?
C8 C7 C12 C11 1.8(5) . . . . ?
B30 C7 C12 C11 -172.4(3) . . . . ?
C8 C7 C12 C1 -175.8(3) . . . . ?
B30 C7 C12 C1 10.0(5) . . . . ?
C6 C1 C12 C11 47.4(4) . . . . ?
C2 C1 C12 C11 -134.3(3) . . . . ?
C6 C1 C12 C7 -135.0(3) . . . . ?
C2 C1 C12 C7 43.4(5) . . . . ?
C21A C13 C14 C15 -1.2(5) . . . . ?
C13 C14 C15 C16 1.0(5) . . . . ?
C14 C15 C16 C16A 0.5(5) . . . . ?
C15 C16 C16A C21A -1.8(5) . . . . ?
C15 C16 C16A C16B -178.4(3) . . . . ?
C16 C16A C16B C17 -7.3(5) . . . . ?
C21A C16A C16B C17 175.8(3) . . . . ?
C16 C16A C16B C20A 172.9(3) . . . . ?
C21A C16A C16B C20A -4.0(4) . . . . ?
C20A C16B C17 C18 -0.1(5) . . . . ?
C16A C16B C17 C18 -180.0(3) . . . . ?
C16B C17 C18 C19 -1.0(5) . . . . ?
C17 C18 C19 C20 1.4(5) . . . . ?
C18 C19 C20 C20A -0.6(5) . . . . ?
C19 C20 C20A C16B -0.5(5) . . . . ?
C19 C20 C20A B21 176.8(4) . . . . ?
C17 C16B C20A C20 0.9(5) . . . . ?
C16A C16B C20A C20 -179.3(3) . . . . ?
C17 C16B C20A B21 -177.1(3) . . . . ?
C16A C16B C20A B21 2.7(3) . . . . ?
C3 C2 B21 C20A -132.3(4) . . . . ?
C1 C2 B21 C20A 43.2(5) . . . . ?
C3 C2 B21 C21A 43.3(4) . . . . ?
C1 C2 B21 C21A -141.2(3) . . . . ?
C20 C20A B21 C2 -1.9(6) . . . . ?
C16B C20A B21 C2 175.6(3) . . . . ?
C20 C20A B21 C21A -178.2(3) . . . . ?
C16B C20A B21 C21A -0.7(3) . . . . ?
C14 C13 C21A C16A -0.1(5) . . . . ?
C14 C13 C21A B21 173.8(3) . . . . ?
C16 C16A C21A C13 1.6(5) . . . . ?
C16B C16A C21A C13 178.8(3) . . . . ?
C16 C16A C21A B21 -173.7(3) . . . . ?
C16B C16A C21A B21 3.5(3) . . . . ?
C2 B21 C21A C13 7.3(6) . . . . ?
C20A B21 C21A C13 -176.2(3) . . . . ?
C2 B21 C21A C16A -178.3(3) . . . . ?
C20A B21 C21A C16A -1.7(3) . . . . ?
C30A C22 C23 C24 0.2(6) . . . . ?
C22 C23 C24 C25 0.2(6) . . . . ?
C23 C24 C25 C25A -0.4(6) . . . . ?
C24 C25 C25A C30A 0.3(5) . . . . ?
C24 C25 C25A C25B -179.1(3) . . . . ?
C25 C25A C25B C26 -3.7(6) . . . . ?
C30A C25A C25B C26 176.8(3) . . . . ?
C25 C25A C25B C29A 177.3(3) . . . . ?
C30A C25A C25B C29A -2.2(4) . . . . ?
C29A C25B C26 C27 -0.2(5) . . . . ?
C25A C25B C26 C27 -179.1(3) . . . . ?
C25B C26 C27 C28 -0.2(5) . . . . ?
C26 C27 C28 C29 0.5(5) . . . . ?
C27 C28 C29 C29A -0.3(5) . . . . ?
C28 C29 C29A C25B -0.1(5) . . . . ?
C28 C29 C29A B30 176.6(3) . . . . ?
C26 C25B C29A C29 0.4(5) . . . . ?
C25A C25B C29A C29 179.5(3) . . . . ?
C26 C25B C29A B30 -177.1(3) . . . . ?
C25A C25B C29A B30 2.0(3) . . . . ?
C8 C7 B30 C29A 43.1(5) . . . . ?
C12 C7 B30 C29A -142.6(3) . . . . ?
C8 C7 B30 C30A -129.4(4) . . . . ?
C12 C7 B30 C30A 44.9(5) . . . . ?
C29 C29A B30 C7 7.8(6) . . . . ?
C25B C29A B30 C7 -175.3(3) . . . . ?
C29 C29A B30 C30A -178.1(3) . . . . ?
C25B C29A B30 C30A -1.1(4) . . . . ?
C23 C22 C30A C25A -0.3(5) . . . . ?
C23 C22 C30A B30 177.4(4) . . . . ?
C25 C25A C30A C22 0.0(5) . . . . ?
C25B C25A C30A C22 179.6(3) . . . . ?
C25 C25A C30A B30 -178.2(3) . . . . ?
C25B C25A C30A B30 1.4(4) . . . . ?
C7 B30 C30A C22 -4.3(7) . . . . ?
C29A B30 C30A C22 -178.0(4) . . . . ?
C7 B30 C30A C25A 173.5(3) . . . . ?
C29A B30 C30A C25A -0.2(4) . . . . ?

loop_
_cod_related_entry_id
_cod_related_entry_database
_cod_related_entry_code
1 ChemSpider 30660983
